data_7049617
loop_
_publ_author_name
'Jones, Dafydd D. L.'
'Matthews, Aidan J. R.'
'Jones, Cameron'

_publ_section_title
;
 The complex reactivity of \b-diketiminato magnesium(i) dimers towards
 pinacolborane: implications for catalysis.
;
_journal_issue 17
_journal_name_full 'Dalton transactions (Cambridge, England : 2003)'
_journal_page_first 5785
_journal_page_last 5792
_journal_paper_doi 10.1039/c9dt01085h
_journal_volume 48
_journal_year 2019
_chemical_formula_sum 'C54 H76 B2 Mg2 N4 O5'
_chemical_formula_weight 931.42
_space_group_crystal_system triclinic
_space_group_IT_number 2
_space_group_name_Hall '-P 1'
_space_group_name_H-M_alt 'P -1'
_symmetry_space_group_name_Hall '-P 1'
_symmetry_space_group_name_H-M 'P -1'
_atom_sites_solution_hydrogens geom
_audit_creation_method SHELXL-2016/6
_audit_update_record
;
2019-03-11 deposited with the CCDC.    2019-04-08 downloaded from the CCDC.
;
_cell_angle_alpha 83.1000(10)
_cell_angle_beta 82.2860(10)
_cell_angle_gamma 84.312(2)
_cell_formula_units_Z 4
_cell_length_a 13.8511(3)
_cell_length_b 14.1433(3)
_cell_length_c 27.5193(4)
_cell_measurement_reflns_used 17880
_cell_measurement_temperature 123(2)
_cell_measurement_theta_max 77.2880
_cell_measurement_theta_min 3.4010
_cell_volume 5284.66(18)
_computing_cell_refinement 'CrysAlisPro 1.171.39.46 (Rigaku OD, 2018)'
_computing_data_collection 'CrysAlisPro 1.171.39.46 (Rigaku OD, 2018)'
_computing_data_reduction 'CrysAlisPro 1.171.39.46 (Rigaku OD, 2018)'
_computing_molecular_graphics xseed
_computing_publication_material Ciftab
_computing_structure_refinement 'SHELXL-2016/6 (Sheldrick, 2016)'
_computing_structure_solution 'SHELXT 2014/5 (Sheldrick, 2014)'
_diffrn_ambient_temperature 123(2)
_diffrn_measured_fraction_theta_full 0.998
_diffrn_measured_fraction_theta_max 0.998
_diffrn_measurement_device_type 'XtaLAB Synergy, Dualflex, HyPix'
_diffrn_radiation_type CuK\a
_diffrn_radiation_wavelength 1.54184
_diffrn_reflns_av_R_equivalents 0.1128
_diffrn_reflns_av_unetI/netI 0.0893
_diffrn_reflns_Laue_measured_fraction_full 0.998
_diffrn_reflns_Laue_measured_fraction_max 0.998
_diffrn_reflns_limit_h_max 16
_diffrn_reflns_limit_h_min -16
_diffrn_reflns_limit_k_max 17
_diffrn_reflns_limit_k_min -16
_diffrn_reflns_limit_l_max 33
_diffrn_reflns_limit_l_min -31
_diffrn_reflns_number 78885
_diffrn_reflns_point_group_measured_fraction_full 0.998
_diffrn_reflns_point_group_measured_fraction_max 0.998
_diffrn_reflns_theta_full 67.684
_diffrn_reflns_theta_max 67.998
_diffrn_reflns_theta_min 6.327
_diffrn_source 'micro-focus sealed X-ray tube'
_exptl_absorpt_coefficient_mu 0.789
_exptl_absorpt_correction_T_max 1.00000
_exptl_absorpt_correction_T_min 0.83351
_exptl_absorpt_correction_type multi-scan
_exptl_absorpt_process_details
;
CrysAlisPro 1.171.39.46 (Rigaku Oxford Diffraction, 2018)
Empirical absorption correction using spherical harmonics,
 implemented in SCALE3 ABSPACK scaling algorithm.
;
_exptl_crystal_colour colorless
_exptl_crystal_density_diffrn 1.171
_exptl_crystal_description block
_exptl_crystal_F_000 2008
_exptl_crystal_size_max 0.200
_exptl_crystal_size_mid 0.140
_exptl_crystal_size_min 0.110
_refine_diff_density_max 1.188
_refine_diff_density_min -0.474
_refine_diff_density_rms 0.082
_refine_ls_extinction_method none
_refine_ls_goodness_of_fit_ref 1.031
_refine_ls_hydrogen_treatment constr
_refine_ls_matrix_type full
_refine_ls_number_parameters 1258
_refine_ls_number_reflns 19197
_refine_ls_number_restraints 6
_refine_ls_restrained_S_all 1.035
_refine_ls_R_factor_all 0.1097
_refine_ls_R_factor_gt 0.0738
_refine_ls_shift/su_max 0.001
_refine_ls_shift/su_mean 0.000
_refine_ls_structure_factor_coef Fsqd
_refine_ls_weighting_details 'w=1/[\s^2^(Fo^2^)+(0.1096P)^2^+3.7504P] where P=(Fo^2^+2Fc^2^)/3'
_refine_ls_weighting_scheme calc
_refine_ls_wR_factor_gt 0.1914
_refine_ls_wR_factor_ref 0.2125
_reflns_Friedel_coverage 0.000
_reflns_number_gt 13016
_reflns_number_total 19197
_reflns_threshold_expression 'I > 2\s(I)'
_cod_data_source_file c9dt01085h2.cif
_cod_data_source_block Cj1341
_cod_depositor_comments 'Adding full bibliography for 7049610--7049618.cif.'
_cod_database_code 7049617
_shelx_shelxl_version_number 2016/6
_shelx_space_group_comment
;
The symmetry employed for this shelxl refinement is uniquely defined
by the following loop, which should always be used as a source of
symmetry information in preference to the above space-group names.
They are only intended as comments.
;
_shelx_estimated_absorpt_t_min 0.858
_shelx_estimated_absorpt_t_max 0.918

loop_
_space_group_symop_operation_xyz
'x, y, z'
'-x, -y, -z'

loop_
_atom_site_label
_atom_site_type_symbol
_atom_site_fract_x
_atom_site_fract_y
_atom_site_fract_z
_atom_site_U_iso_or_equiv
_atom_site_adp_type
_atom_site_occupancy
_atom_site_site_symmetry_order
_atom_site_calc_flag
_atom_site_refinement_flags_posn
_atom_site_refinement_flags_adp
_atom_site_refinement_flags_occupancy
_atom_site_disorder_assembly
_atom_site_disorder_group
Mg1 Mg 0.31392(7) 0.81333(7) 0.90421(4) 0.0221(2) Uani 1 1 d . . . . .
O1 O 0.27008(15) 0.78544(15) 0.84131(7) 0.0248(5) Uani 1 1 d . . . . .
N1 N 0.31227(19) 0.96708(18) 0.89448(9) 0.0238(6) Uani 1 1 d . . . . .
C1 C 0.3096(3) 0.8474(3) 0.71031(14) 0.0603(13) Uani 1 1 d D . . . .
B1 B 0.2708(3) 0.8000(3) 0.79252(13) 0.0251(8) Uani 1 1 d . . . . .
C4 C 0.3890(11) 0.8857(14) 0.6726(6) 0.080(7) Uiso 0.274(9) 1 d D . P A 2
H4A H 0.409594 0.943900 0.682844 0.121 Uiso 0.274(9) 1 calc R U P A 2
H4B H 0.364393 0.900597 0.640600 0.121 Uiso 0.274(9) 1 calc R U P A 2
H4C H 0.444970 0.837643 0.669909 0.121 Uiso 0.274(9) 1 calc R U P A 2
C5 C 0.2264(16) 0.9308(16) 0.7151(13) 0.162(15) Uiso 0.274(9) 1 d D . P A 2
H5A H 0.182797 0.917554 0.745800 0.244 Uiso 0.274(9) 1 calc R U P A 2
H5B H 0.189042 0.935996 0.686981 0.244 Uiso 0.274(9) 1 calc R U P A 2
H5C H 0.255538 0.991062 0.715629 0.244 Uiso 0.274(9) 1 calc R U P A 2
Mg2 Mg 0.17969(7) 0.68566(7) 0.87190(4) 0.0239(2) Uani 1 1 d . . . . .
O2 O 0.31570(18) 0.86835(17) 0.75984(9) 0.0370(6) Uani 1 1 d . . . . .
N2 N 0.47327(19) 0.80358(18) 0.89639(9) 0.0237(6) Uani 1 1 d . . . . .
C2 C 0.4125(3) 0.7945(4) 0.69352(19) 0.0483(18) Uani 0.726(9) 1 d D . P A 1
H2A H 0.464495 0.832961 0.698778 0.072 Uiso 0.726(9) 1 calc R U P A 1
H2B H 0.417337 0.785851 0.658447 0.072 Uiso 0.726(9) 1 calc R U P A 1
H2C H 0.419338 0.731969 0.712918 0.072 Uiso 0.726(9) 1 calc R U P A 1
B2 B 0.3810(3) 0.8729(3) 0.99855(13) 0.0288(8) Uani 1 1 d . . . . .
H2D H 0.428434 0.835299 1.018718 0.035 Uiso 1 1 calc R U . . .
H2E H 0.339373 0.917505 1.019214 0.035 Uiso 1 1 calc R U . . .
Mg3 Mg 0.74499(8) 0.19217(7) 0.58631(4) 0.0249(2) Uani 1 1 d . . . . .
O3 O 0.22337(19) 0.74169(18) 0.76846(8) 0.0387(6) Uani 1 1 d . . . . .
N3 N 0.03595(19) 0.70357(19) 0.86065(9) 0.0250(6) Uani 1 1 d . . . . .
C3 C 0.2949(6) 0.9334(4) 0.6740(2) 0.062(2) Uani 0.726(9) 1 d D . P A 1
H3A H 0.236275 0.972831 0.685993 0.094 Uiso 0.726(9) 1 calc R U P A 1
H3B H 0.286711 0.913068 0.642133 0.094 Uiso 0.726(9) 1 calc R U P A 1
H3C H 0.351900 0.970666 0.670224 0.094 Uiso 0.726(9) 1 calc R U P A 1
B3 B 0.5933(3) 0.3123(3) 0.63265(13) 0.0270(8) Uani 1 1 d . . . . .
Mg4 Mg 0.81306(8) 0.30788(7) 0.65779(4) 0.0267(3) Uani 1 1 d . . . . .
O4 O 0.21899(16) 0.71781(15) 0.93199(7) 0.0258(5) Uani 1 1 d . . . . .
N4 N 0.19568(19) 0.55078(19) 0.84946(9) 0.0246(6) Uani 1 1 d . . . . .
B4 B 1.0033(3) 0.3567(3) 0.69430(15) 0.0354(9) Uani 1 1 d . . . . .
H4D H 1.049758 0.398760 0.673950 0.042 Uiso 1 1 calc R U . . .
H4E H 1.038057 0.316416 0.719553 0.042 Uiso 1 1 calc R U . . .
O5 O 0.31974(16) 0.80816(15) 0.97909(7) 0.0250(5) Uani 1 1 d . . . . .
N5 N 0.6911(2) 0.06085(19) 0.59481(9) 0.0255(6) Uani 1 1 d . . . . .
O6 O 0.68924(16) 0.28936(15) 0.63176(7) 0.0257(5) Uani 1 1 d . . . . .
N6 N 0.7171(2) 0.21618(19) 0.51425(9) 0.0262(6) Uani 1 1 d . . . . .
C6 C 0.2322(3) 0.7750(3) 0.71681(12) 0.0373(9) Uani 1 1 d . . . . .
O7 O 0.53814(16) 0.27083(17) 0.60386(8) 0.0310(5) Uani 1 1 d . . . . .
N7 N 0.8042(2) 0.46137(18) 0.65523(9) 0.0258(6) Uani 1 1 d . . . . .
C7 C 0.1310(4) 0.8151(5) 0.70556(19) 0.0811(18) Uani 1 1 d . . . . .
H7A H 0.082640 0.771895 0.721996 0.122 Uiso 1 1 calc R U . . .
H7B H 0.128987 0.821347 0.669851 0.122 Uiso 1 1 calc R U . . .
H7C H 0.115995 0.878055 0.717569 0.122 Uiso 1 1 calc R U . . .
O8 O 0.53672(19) 0.37562(19) 0.66081(9) 0.0421(6) Uani 1 1 d . . . . .
N8 N 0.7914(2) 0.30007(19) 0.73828(10) 0.0278(6) Uani 1 1 d . . . . .
C8 C 0.2570(5) 0.6873(4) 0.68855(18) 0.0872(19) Uani 1 1 d . . . . .
H8A H 0.320260 0.655672 0.696107 0.131 Uiso 1 1 calc R U . . .
H8B H 0.260321 0.707195 0.653048 0.131 Uiso 1 1 calc R U . . .
H8C H 0.206212 0.642707 0.698382 0.131 Uiso 1 1 calc R U . . .
O9 O 0.86571(16) 0.21308(16) 0.60992(8) 0.0299(5) Uani 1 1 d . . . . .
C9 C 0.2247(2) 0.6740(2) 0.98075(11) 0.0270(7) Uani 1 1 d . . . . .
O10 O 0.96156(16) 0.29562(16) 0.66262(8) 0.0306(5) Uani 1 1 d . . . . .
C10 C 0.1264(3) 0.6355(3) 1.00132(14) 0.0410(9) Uani 1 1 d . . . . .
H10A H 0.074151 0.687280 0.998890 0.061 Uiso 1 1 calc R U . . .
H10B H 0.127668 0.609957 1.035972 0.061 Uiso 1 1 calc R U . . .
H10C H 0.114239 0.584511 0.982292 0.061 Uiso 1 1 calc R U . . .
C11 C 0.3030(3) 0.5913(3) 0.97868(13) 0.0384(9) Uani 1 1 d . . . . .
H11A H 0.287037 0.546597 0.956922 0.058 Uiso 1 1 calc R U . . .
H11B H 0.306146 0.558187 1.011893 0.058 Uiso 1 1 calc R U . . .
H11C H 0.366364 0.615527 0.965872 0.058 Uiso 1 1 calc R U . . .
C12 C 0.2508(2) 0.7522(2) 1.01208(11) 0.0282(7) Uani 1 1 d . . . . .
C13 C 0.2973(3) 0.7082(3) 1.05774(12) 0.0370(9) Uani 1 1 d . . . . .
H13A H 0.361889 0.676796 1.047579 0.056 Uiso 1 1 calc R U . . .
H13B H 0.255645 0.660947 1.076617 0.056 Uiso 1 1 calc R U . . .
H13C H 0.304064 0.758446 1.078337 0.056 Uiso 1 1 calc R U . . .
C14 C 0.1611(3) 0.8178(3) 1.02825(14) 0.0413(9) Uani 1 1 d . . . . .
H14A H 0.181989 0.875338 1.038982 0.062 Uiso 1 1 calc R U . . .
H14B H 0.120667 0.784269 1.055642 0.062 Uiso 1 1 calc R U . . .
H14C H 0.123033 0.835951 1.000525 0.062 Uiso 1 1 calc R U . . .
C15 C -0.0318(2) 0.7681(2) 0.88679(11) 0.0266(7) Uani 1 1 d . . . . .
C16 C -0.0280(2) 0.8668(2) 0.87415(12) 0.0315(8) Uani 1 1 d . . . . .
C17 C 0.0407(3) 0.9051(3) 0.83157(14) 0.0398(9) Uani 1 1 d . . . . .
H17A H 0.024046 0.973803 0.824092 0.060 Uiso 1 1 calc R U . . .
H17B H 0.035424 0.872396 0.802712 0.060 Uiso 1 1 calc R U . . .
H17C H 0.107784 0.894217 0.839922 0.060 Uiso 1 1 calc R U . . .
C18 C -0.0905(3) 0.9292(3) 0.90211(13) 0.0358(8) Uani 1 1 d . . . . .
H18 H -0.088651 0.996205 0.893873 0.043 Uiso 1 1 calc R U . . .
C19 C -0.1547(3) 0.8950(3) 0.94145(13) 0.0398(9) Uani 1 1 d . . . . .
H19 H -0.196679 0.938080 0.960266 0.048 Uiso 1 1 calc R U . . .
C20 C -0.1577(3) 0.7974(3) 0.95333(13) 0.0374(9) Uani 1 1 d . . . . .
H20 H -0.201985 0.774247 0.980565 0.045 Uiso 1 1 calc R U . . .
C21 C -0.0976(2) 0.7323(3) 0.92645(12) 0.0298(7) Uani 1 1 d . . . . .
C22 C -0.1039(3) 0.6270(3) 0.93904(14) 0.0399(9) Uani 1 1 d . . . . .
H22A H -0.149809 0.615307 0.969064 0.060 Uiso 1 1 calc R U . . .
H22B H -0.039193 0.596111 0.944524 0.060 Uiso 1 1 calc R U . . .
H22C H -0.127010 0.600484 0.911784 0.060 Uiso 1 1 calc R U . . .
C23 C 0.0051(2) 0.6610(2) 0.82544(12) 0.0285(7) Uani 1 1 d . . . . .
C24 C -0.0933(3) 0.6954(3) 0.80913(13) 0.0393(9) Uani 1 1 d . . . . .
H24A H -0.144768 0.683064 0.836672 0.059 Uiso 1 1 calc R U . . .
H24B H -0.103934 0.661336 0.781569 0.059 Uiso 1 1 calc R U . . .
H24C H -0.095235 0.764169 0.798543 0.059 Uiso 1 1 calc R U . . .
C25 C 0.0586(2) 0.5858(2) 0.80263(12) 0.0312(8) Uani 1 1 d . . . . .
H25 H 0.034421 0.570083 0.774161 0.037 Uiso 1 1 calc R U . . .
C26 C 0.1430(2) 0.5300(2) 0.81566(11) 0.0276(7) Uani 1 1 d . . . . .
C27 C 0.1735(3) 0.4422(3) 0.78975(13) 0.0388(9) Uani 1 1 d . . . . .
H27A H 0.243948 0.439519 0.778814 0.058 Uiso 1 1 calc R U . . .
H27B H 0.137958 0.444676 0.761087 0.058 Uiso 1 1 calc R U . . .
H27C H 0.158535 0.385244 0.812452 0.058 Uiso 1 1 calc R U . . .
C28 C 0.2658(2) 0.4802(2) 0.86856(11) 0.0247(7) Uani 1 1 d . . . . .
C29 C 0.2344(3) 0.4054(2) 0.90363(12) 0.0319(8) Uani 1 1 d . . . . .
C30 C 0.1264(3) 0.3936(3) 0.91783(14) 0.0399(9) Uani 1 1 d . . . . .
H30A H 0.098183 0.378141 0.889222 0.060 Uiso 1 1 calc R U . . .
H30B H 0.093256 0.453206 0.928792 0.060 Uiso 1 1 calc R U . . .
H30C H 0.117828 0.341712 0.944652 0.060 Uiso 1 1 calc R U . . .
C31 C 0.3038(3) 0.3440(2) 0.92586(13) 0.0389(9) Uani 1 1 d . . . . .
H31 H 0.282820 0.293549 0.949774 0.047 Uiso 1 1 calc R U . . .
C32 C 0.4022(3) 0.3541(3) 0.91425(13) 0.0393(9) Uani 1 1 d . . . . .
H32 H 0.448471 0.311793 0.930408 0.047 Uiso 1 1 calc R U . . .
C33 C 0.4334(3) 0.4268(2) 0.87859(13) 0.0350(8) Uani 1 1 d . . . . .
H33 H 0.501395 0.433284 0.869948 0.042 Uiso 1 1 calc R U . . .
C34 C 0.3657(2) 0.4902(2) 0.85547(12) 0.0282(7) Uani 1 1 d . . . . .
C35 C 0.4014(3) 0.5672(2) 0.81613(13) 0.0338(8) Uani 1 1 d . . . . .
H35A H 0.364233 0.570291 0.788004 0.051 Uiso 1 1 calc R U . . .
H35B H 0.470973 0.552351 0.805264 0.051 Uiso 1 1 calc R U . . .
H35C H 0.392109 0.628998 0.829623 0.051 Uiso 1 1 calc R U . . .
C36 C 0.2484(2) 1.0377(2) 0.86920(12) 0.0267(7) Uani 1 1 d . . . . .
C37 C 0.2807(3) 1.0834(2) 0.82306(13) 0.0323(8) Uani 1 1 d . . . . .
C38 C 0.3828(3) 1.0630(3) 0.79807(14) 0.0394(9) Uani 1 1 d . . . . .
H38A H 0.428843 1.054903 0.822650 0.059 Uiso 1 1 calc R U . . .
H38B H 0.399679 1.116444 0.773267 0.059 Uiso 1 1 calc R U . . .
H38C H 0.386340 1.004325 0.782017 0.059 Uiso 1 1 calc R U . . .
C39 C 0.2162(3) 1.1512(3) 0.79983(14) 0.0409(9) Uani 1 1 d . . . . .
H39 H 0.236632 1.181499 0.767920 0.049 Uiso 1 1 calc R U . . .
C40 C 0.1244(3) 1.1742(3) 0.82236(15) 0.0400(9) Uani 1 1 d . . . . .
H40 H 0.081954 1.220995 0.806226 0.048 Uiso 1 1 calc R U . . .
C41 C 0.0930(3) 1.1303(3) 0.86806(15) 0.0407(9) Uani 1 1 d . . . . .
H41 H 0.029118 1.147371 0.883455 0.049 Uiso 1 1 calc R U . . .
C42 C 0.1537(3) 1.0609(3) 0.89226(13) 0.0357(8) Uani 1 1 d . . . . .
C43 C 0.1175(3) 1.0112(3) 0.94190(14) 0.0503(11) Uani 1 1 d . . . . .
H43A H 0.058407 1.047107 0.956082 0.075 Uiso 1 1 calc R U . . .
H43B H 0.168190 1.007570 0.963871 0.075 Uiso 1 1 calc R U . . .
H43C H 0.102392 0.946455 0.938034 0.075 Uiso 1 1 calc R U . . .
C44 C 0.3690(2) 0.9985(2) 0.92156(11) 0.0258(7) Uani 1 1 d . . . . .
C45 C 0.3654(3) 1.1019(2) 0.93010(13) 0.0351(8) Uani 1 1 d . . . . .
H45A H 0.302559 1.134526 0.922431 0.053 Uiso 1 1 calc R U . . .
H45B H 0.418711 1.132168 0.908738 0.053 Uiso 1 1 calc R U . . .
H45C H 0.372410 1.106400 0.964686 0.053 Uiso 1 1 calc R U . . .
C46 C 0.4400(2) 0.9337(2) 0.94852(11) 0.0275(7) Uani 1 1 d . . . . .
H46 H 0.482805 0.975608 0.961214 0.033 Uiso 1 1 calc R U . . .
C47 C 0.5068(2) 0.8635(2) 0.92095(11) 0.0252(7) Uani 1 1 d . . . . .
C48 C 0.6132(2) 0.8632(3) 0.92662(13) 0.0339(8) Uani 1 1 d . . . . .
H48A H 0.623872 0.837334 0.960319 0.051 Uiso 1 1 calc R U . . .
H48B H 0.632721 0.928693 0.920098 0.051 Uiso 1 1 calc R U . . .
H48C H 0.652280 0.823407 0.903157 0.051 Uiso 1 1 calc R U . . .
C49 C 0.5437(2) 0.7354(2) 0.87297(12) 0.0258(7) Uani 1 1 d . . . . .
C50 C 0.5790(2) 0.6523(2) 0.89955(13) 0.0310(8) Uani 1 1 d . . . . .
C51 C 0.5590(3) 0.6335(3) 0.95457(14) 0.0434(9) Uani 1 1 d . . . . .
H51A H 0.618546 0.639265 0.969206 0.065 Uiso 1 1 calc R U . . .
H51B H 0.538114 0.568823 0.963581 0.065 Uiso 1 1 calc R U . . .
H51C H 0.507105 0.680124 0.966920 0.065 Uiso 1 1 calc R U . . .
C52 C 0.6423(3) 0.5862(3) 0.87342(15) 0.0374(9) Uani 1 1 d . . . . .
H52 H 0.665379 0.527617 0.890397 0.045 Uiso 1 1 calc R U . . .
C53 C 0.6708(3) 0.6054(3) 0.82399(15) 0.0397(9) Uani 1 1 d . . . . .
H53 H 0.713302 0.559934 0.806982 0.048 Uiso 1 1 calc R U . . .
C54 C 0.6385(3) 0.6897(3) 0.79870(13) 0.0356(8) Uani 1 1 d . . . . .
H54 H 0.660563 0.702915 0.764568 0.043 Uiso 1 1 calc R U . . .
C55 C 0.5743(2) 0.7555(2) 0.82241(12) 0.0283(7) Uani 1 1 d . . . . .
C56 C 0.5412(3) 0.8491(3) 0.79542(13) 0.0357(8) Uani 1 1 d . . . . .
H56A H 0.569504 0.851552 0.760731 0.054 Uiso 1 1 calc R U . . .
H56B H 0.562868 0.901598 0.810368 0.054 Uiso 1 1 calc R U . . .
H56C H 0.469736 0.855373 0.797537 0.054 Uiso 1 1 calc R U . . .
C57 C 0.4360(2) 0.2956(3) 0.62032(13) 0.0356(8) Uani 1 1 d . . . . .
C58 C 0.4026(3) 0.2115(4) 0.65712(18) 0.0614(13) Uani 1 1 d . . . . .
H58A H 0.413283 0.152690 0.640921 0.092 Uiso 1 1 calc R U . . .
H58B H 0.332912 0.223423 0.668751 0.092 Uiso 1 1 calc R U . . .
H58C H 0.440271 0.204744 0.685228 0.092 Uiso 1 1 calc R U . . .
C59 C 0.3788(3) 0.3065(3) 0.57652(15) 0.0479(10) Uani 1 1 d . . . . .
H59A H 0.408803 0.351699 0.550417 0.072 Uiso 1 1 calc R U . . .
H59B H 0.311158 0.330462 0.586670 0.072 Uiso 1 1 calc R U . . .
H59C H 0.379397 0.244255 0.564117 0.072 Uiso 1 1 calc R U . . .
C60 C 0.4396(3) 0.3890(3) 0.64471(14) 0.0444(10) Uani 1 1 d . . . . .
C61 C 0.4390(3) 0.4791(3) 0.60802(16) 0.0508(11) Uani 1 1 d . . . . .
H61A H 0.457659 0.532413 0.623470 0.076 Uiso 1 1 calc R U . . .
H61B H 0.373244 0.494713 0.598298 0.076 Uiso 1 1 calc R U . . .
H61C H 0.485621 0.468120 0.578771 0.076 Uiso 1 1 calc R U . . .
C62 C 0.3646(4) 0.4018(4) 0.68886(17) 0.0745(16) Uani 1 1 d . . . . .
H62A H 0.369144 0.345069 0.712915 0.112 Uiso 1 1 calc R U . . .
H62B H 0.299041 0.410648 0.678430 0.112 Uiso 1 1 calc R U . . .
H62C H 0.376651 0.458157 0.703980 0.112 Uiso 1 1 calc R U . . .
C63 C 0.9596(3) 0.1654(3) 0.61459(13) 0.0336(8) Uani 1 1 d . . . . .
C64 C 1.0017(3) 0.1274(3) 0.56561(15) 0.0461(10) Uani 1 1 d . . . . .
H64A H 0.964540 0.075149 0.559980 0.069 Uiso 1 1 calc R U . . .
H64B H 1.070391 0.103857 0.566850 0.069 Uiso 1 1 calc R U . . .
H64C H 0.997164 0.179041 0.538647 0.069 Uiso 1 1 calc R U . . .
C65 C 0.9487(3) 0.0806(3) 0.65412(16) 0.0466(10) Uani 1 1 d . . . . .
H65A H 0.924008 0.103713 0.686005 0.070 Uiso 1 1 calc R U . . .
H65B H 1.012463 0.044572 0.656305 0.070 Uiso 1 1 calc R U . . .
H65C H 0.902643 0.038873 0.645471 0.070 Uiso 1 1 calc R U . . .
C66 C 1.0253(3) 0.2393(3) 0.62902(13) 0.0334(8) Uani 1 1 d . . . . .
C67 C 1.1117(3) 0.1911(3) 0.65408(16) 0.0461(10) Uani 1 1 d . . . . .
H67A H 1.153576 0.239717 0.659689 0.069 Uiso 1 1 calc R U . . .
H67B H 1.149516 0.146060 0.632915 0.069 Uiso 1 1 calc R U . . .
H67C H 1.087750 0.156624 0.685748 0.069 Uiso 1 1 calc R U . . .
C68 C 1.0642(3) 0.3051(3) 0.58402(14) 0.0438(9) Uani 1 1 d . . . . .
H68A H 1.011726 0.325546 0.563499 0.066 Uiso 1 1 calc R U . . .
H68B H 1.118266 0.270711 0.564797 0.066 Uiso 1 1 calc R U . . .
H68C H 1.087593 0.361295 0.594906 0.066 Uiso 1 1 calc R U . . .
C69 C 0.7369(2) 0.2347(2) 0.77406(11) 0.0273(7) Uani 1 1 d . . . . .
C70 C 0.7814(3) 0.1481(3) 0.79269(12) 0.0348(8) Uani 1 1 d . . . . .
C71 C 0.8903(3) 0.1216(3) 0.78168(15) 0.0464(10) Uani 1 1 d . . . . .
H71A H 0.917958 0.165819 0.754347 0.070 Uiso 1 1 calc R U . . .
H71B H 0.901218 0.056215 0.772541 0.070 Uiso 1 1 calc R U . . .
H71C H 0.921963 0.125805 0.811025 0.070 Uiso 1 1 calc R U . . .
C72 C 0.7246(3) 0.0869(3) 0.82630(13) 0.0396(9) Uani 1 1 d . . . . .
H72 H 0.753743 0.027227 0.839274 0.048 Uiso 1 1 calc R U . . .
C73 C 0.6278(3) 0.1119(3) 0.84071(13) 0.0402(9) Uani 1 1 d . . . . .
H73 H 0.590181 0.069388 0.863181 0.048 Uiso 1 1 calc R U . . .
C74 C 0.5850(3) 0.1991(3) 0.82251(13) 0.0379(9) Uani 1 1 d . . . . .
H74 H 0.518116 0.216366 0.833009 0.045 Uiso 1 1 calc R U . . .
C75 C 0.6383(3) 0.2618(3) 0.78912(11) 0.0310(8) Uani 1 1 d . . . . .
C76 C 0.5923(3) 0.3578(3) 0.77124(13) 0.0388(9) Uani 1 1 d . . . . .
H76A H 0.521537 0.360425 0.781203 0.058 Uiso 1 1 calc R U . . .
H76B H 0.605394 0.368193 0.735199 0.058 Uiso 1 1 calc R U . . .
H76C H 0.619900 0.407614 0.785640 0.058 Uiso 1 1 calc R U . . .
C77 C 0.8452(2) 0.3561(2) 0.75533(11) 0.0286(7) Uani 1 1 d . . . . .
C78 C 0.8557(3) 0.3542(3) 0.80917(12) 0.0373(9) Uani 1 1 d . . . . .
H78A H 0.818905 0.303433 0.828210 0.056 Uiso 1 1 calc R U . . .
H78B H 0.830247 0.415938 0.820530 0.056 Uiso 1 1 calc R U . . .
H78C H 0.924962 0.341890 0.813826 0.056 Uiso 1 1 calc R U . . .
C79 C 0.9062(3) 0.4229(3) 0.72147(12) 0.0332(8) Uani 1 1 d . . . . .
H79 H 0.933290 0.463668 0.742786 0.040 Uiso 1 1 calc R U . . .
C80 C 0.8606(2) 0.4892(2) 0.68360(12) 0.0283(7) Uani 1 1 d . . . . .
C81 C 0.8881(3) 0.5905(2) 0.67968(13) 0.0382(9) Uani 1 1 d . . . . .
H81A H 0.885490 0.620487 0.645818 0.057 Uiso 1 1 calc R U . . .
H81B H 0.954536 0.590377 0.688279 0.057 Uiso 1 1 calc R U . . .
H81C H 0.842204 0.626552 0.702380 0.057 Uiso 1 1 calc R U . . .
C82 C 0.7587(3) 0.5343(2) 0.62202(12) 0.0287(7) Uani 1 1 d . . . . .
C83 C 0.6741(3) 0.5884(2) 0.63867(13) 0.0361(8) Uani 1 1 d . . . . .
C84 C 0.6249(3) 0.5719(3) 0.69060(13) 0.0433(9) Uani 1 1 d . . . . .
H84A H 0.587197 0.515839 0.693920 0.065 Uiso 1 1 calc R U . . .
H84B H 0.580820 0.628125 0.698381 0.065 Uiso 1 1 calc R U . . .
H84C H 0.674398 0.560871 0.713418 0.065 Uiso 1 1 calc R U . . .
C85 C 0.6340(3) 0.6592(3) 0.60565(14) 0.0420(9) Uani 1 1 d . . . . .
H85 H 0.575516 0.695791 0.616464 0.050 Uiso 1 1 calc R U . . .
C86 C 0.6768(3) 0.6773(3) 0.55801(14) 0.0433(10) Uani 1 1 d . . . . .
H86 H 0.649125 0.727043 0.536415 0.052 Uiso 1 1 calc R U . . .
C87 C 0.7601(3) 0.6229(3) 0.54166(13) 0.0393(9) Uani 1 1 d . . . . .
H87 H 0.788982 0.634943 0.508451 0.047 Uiso 1 1 calc R U . . .
C88 C 0.8028(3) 0.5504(3) 0.57282(12) 0.0331(8) Uani 1 1 d . . . . .
C89 C 0.8926(3) 0.4912(3) 0.55461(14) 0.0454(10) Uani 1 1 d . . . . .
H89A H 0.943024 0.492789 0.576259 0.068 Uiso 1 1 calc R U . . .
H89B H 0.916819 0.516910 0.520983 0.068 Uiso 1 1 calc R U . . .
H89C H 0.877080 0.425125 0.554618 0.068 Uiso 1 1 calc R U . . .
C90 C 0.7704(2) 0.2809(2) 0.47909(11) 0.0278(7) Uani 1 1 d . . . . .
C91 C 0.7461(2) 0.3802(2) 0.47798(12) 0.0289(7) Uani 1 1 d . . . . .
C92 C 0.6617(3) 0.4186(3) 0.51191(13) 0.0354(8) Uani 1 1 d . . . . .
H92A H 0.646147 0.486511 0.501431 0.053 Uiso 1 1 calc R U . . .
H92B H 0.678972 0.411219 0.545624 0.053 Uiso 1 1 calc R U . . .
H92C H 0.604723 0.383333 0.510902 0.053 Uiso 1 1 calc R U . . .
C93 C 0.8016(3) 0.4410(3) 0.44424(13) 0.0338(8) Uani 1 1 d . . . . .
H93 H 0.785764 0.508100 0.443107 0.041 Uiso 1 1 calc R U . . .
C94 C 0.8795(3) 0.4061(3) 0.41219(13) 0.0363(8) Uani 1 1 d . . . . .
H94 H 0.916414 0.448763 0.389405 0.044 Uiso 1 1 calc R U . . .
C95 C 0.9028(3) 0.3089(3) 0.41381(13) 0.0355(8) Uani 1 1 d . . . . .
H95 H 0.956382 0.285016 0.392087 0.043 Uiso 1 1 calc R U . . .
C96 C 0.8489(3) 0.2442(2) 0.44694(12) 0.0312(8) Uani 1 1 d . . . . .
C97 C 0.8741(3) 0.1387(3) 0.44705(13) 0.0378(8) Uani 1 1 d . . . . .
H97A H 0.887313 0.111063 0.480135 0.057 Uiso 1 1 calc R U . . .
H97B H 0.932247 0.126951 0.423363 0.057 Uiso 1 1 calc R U . . .
H97C H 0.819173 0.109123 0.437741 0.057 Uiso 1 1 calc R U . . .
C98 C 0.6422(2) 0.1790(2) 0.50043(11) 0.0273(7) Uani 1 1 d . . . . .
C99 C 0.6070(3) 0.2169(3) 0.45152(12) 0.0379(9) Uani 1 1 d . . . . .
H99A H 0.589268 0.285827 0.450827 0.057 Uiso 1 1 calc R U . . .
H99B H 0.549638 0.184645 0.447349 0.057 Uiso 1 1 calc R U . . .
H99C H 0.659179 0.204762 0.424680 0.057 Uiso 1 1 calc R U . . .
C100 C 0.5929(3) 0.1047(2) 0.52820(12) 0.0316(8) Uani 1 1 d . . . . .
H100 H 0.533257 0.092959 0.517425 0.038 Uiso 1 1 calc R U . . .
C101 C 0.6193(2) 0.0456(2) 0.56949(12) 0.0291(7) Uani 1 1 d . . . . .
C102 C 0.5627(3) -0.0410(3) 0.58569(14) 0.0417(9) Uani 1 1 d . . . . .
H10D H 0.602394 -0.098265 0.575675 0.063 Uiso 1 1 calc R U . . .
H10E H 0.502167 -0.033406 0.570269 0.063 Uiso 1 1 calc R U . . .
H10F H 0.546643 -0.047416 0.621658 0.063 Uiso 1 1 calc R U . . .
C103 C 0.7287(2) -0.0151(2) 0.62799(12) 0.0288(7) Uani 1 1 d . . . . .
C104 C 0.7931(3) -0.0882(3) 0.60939(14) 0.0386(9) Uani 1 1 d . . . . .
C105 C 0.8182(3) -0.0921(3) 0.55437(15) 0.0479(10) Uani 1 1 d . . . . .
H10G H 0.870191 -0.143061 0.548239 0.072 Uiso 1 1 calc R U . . .
H10H H 0.840468 -0.030714 0.538879 0.072 Uiso 1 1 calc R U . . .
H10I H 0.760038 -0.105151 0.540362 0.072 Uiso 1 1 calc R U . . .
C106 C 0.8371(3) -0.1552(3) 0.64180(16) 0.0492(11) Uani 1 1 d . . . . .
H106 H 0.881529 -0.204737 0.629376 0.059 Uiso 1 1 calc R U . . .
C107 C 0.8175(3) -0.1515(3) 0.69222(17) 0.0528(11) Uani 1 1 d . . . . .
H107 H 0.848203 -0.198629 0.714079 0.063 Uiso 1 1 calc R U . . .
C108 C 0.7533(3) -0.0794(3) 0.71093(14) 0.0414(9) Uani 1 1 d . . . . .
H108 H 0.741114 -0.076609 0.745551 0.050 Uiso 1 1 calc R U . . .
C109 C 0.7068(3) -0.0112(2) 0.67932(12) 0.0317(8) Uani 1 1 d . . . . .
C110 C 0.6349(3) 0.0651(3) 0.69982(12) 0.0357(8) Uani 1 1 d . . . . .
H11D H 0.623648 0.052257 0.735835 0.053 Uiso 1 1 calc R U . . .
H11E H 0.572972 0.065330 0.686232 0.053 Uiso 1 1 calc R U . . .
H11F H 0.661125 0.127549 0.690766 0.053 Uiso 1 1 calc R U . . .

loop_
_atom_site_aniso_label
_atom_site_aniso_U_11
_atom_site_aniso_U_22
_atom_site_aniso_U_33
_atom_site_aniso_U_23
_atom_site_aniso_U_13
_atom_site_aniso_U_12
Mg1 0.0241(5) 0.0226(5) 0.0212(5) -0.0062(4) -0.0046(4) -0.0027(4)
O1 0.0241(11) 0.0278(12) 0.0239(11) -0.0064(9) -0.0046(9) -0.0030(9)
N1 0.0262(14) 0.0244(14) 0.0224(13) -0.0055(11) -0.0044(11) -0.0053(11)
C1 0.071(3) 0.081(3) 0.031(2) 0.015(2) -0.011(2) -0.037(3)
B1 0.0243(19) 0.0229(18) 0.0268(18) -0.0004(15) -0.0009(15) -0.0011(15)
Mg2 0.0217(5) 0.0221(5) 0.0298(5) -0.0070(4) -0.0058(4) -0.0037(4)
O2 0.0432(15) 0.0344(13) 0.0332(13) -0.0002(11) 0.0008(11) -0.0144(12)
N2 0.0236(14) 0.0262(14) 0.0213(13) -0.0046(11) -0.0010(10) -0.0026(11)
C2 0.030(3) 0.080(5) 0.034(3) -0.013(3) 0.007(2) -0.010(3)
B2 0.035(2) 0.029(2) 0.0249(18) -0.0106(16) -0.0078(16) -0.0015(17)
Mg3 0.0317(6) 0.0226(5) 0.0219(5) -0.0035(4) -0.0053(4) -0.0063(5)
O3 0.0492(15) 0.0515(16) 0.0196(11) 0.0010(11) -0.0065(10) -0.0272(13)
N3 0.0219(14) 0.0262(14) 0.0278(14) -0.0054(11) -0.0042(11) -0.0024(11)
C3 0.108(6) 0.048(4) 0.030(3) 0.007(3) -0.003(3) -0.020(4)
B3 0.028(2) 0.031(2) 0.0226(18) -0.0057(15) -0.0016(15) -0.0028(17)
Mg4 0.0306(6) 0.0247(6) 0.0267(5) -0.0024(4) -0.0080(4) -0.0067(5)
O4 0.0299(12) 0.0259(12) 0.0233(11) -0.0023(9) -0.0073(9) -0.0055(10)
N4 0.0229(14) 0.0271(14) 0.0247(13) -0.0061(11) -0.0003(11) -0.0063(11)
B4 0.037(2) 0.037(2) 0.034(2) 0.0014(18) -0.0086(17) -0.0136(19)
O5 0.0306(12) 0.0273(12) 0.0182(10) -0.0051(9) -0.0018(9) -0.0069(10)
N5 0.0297(15) 0.0256(14) 0.0227(13) -0.0072(11) -0.0011(11) -0.0070(12)
O6 0.0277(12) 0.0260(12) 0.0249(11) -0.0046(9) -0.0061(9) -0.0028(10)
N6 0.0339(15) 0.0247(14) 0.0208(13) -0.0017(11) -0.0037(11) -0.0074(12)
C6 0.047(2) 0.046(2) 0.0192(16) -0.0032(15) -0.0010(15) -0.0068(18)
O7 0.0261(12) 0.0347(13) 0.0337(12) -0.0096(10) -0.0046(10) -0.0013(10)
N7 0.0318(15) 0.0251(14) 0.0223(13) -0.0035(11) -0.0067(11) -0.0052(12)
C7 0.061(3) 0.121(5) 0.060(3) 0.030(3) -0.027(3) -0.019(3)
O8 0.0407(15) 0.0512(16) 0.0371(14) -0.0204(12) -0.0133(11) 0.0126(13)
N8 0.0309(15) 0.0268(14) 0.0264(14) 0.0008(11) -0.0060(11) -0.0067(12)
C8 0.144(6) 0.064(3) 0.046(3) -0.008(2) 0.017(3) -0.008(4)
O9 0.0286(12) 0.0295(12) 0.0333(12) -0.0064(10) -0.0077(10) -0.0022(10)
C9 0.0323(18) 0.0239(17) 0.0254(16) -0.0018(13) -0.0038(13) -0.0056(14)
O10 0.0264(12) 0.0314(13) 0.0351(12) -0.0043(10) -0.0053(10) -0.0062(10)
C10 0.045(2) 0.042(2) 0.037(2) 0.0008(17) -0.0033(17) -0.0157(18)
C11 0.054(2) 0.0285(19) 0.0351(19) -0.0063(15) -0.0132(17) 0.0016(17)
C12 0.0342(19) 0.0275(17) 0.0232(16) -0.0052(13) 0.0006(13) -0.0063(15)
C13 0.054(2) 0.037(2) 0.0229(17) -0.0047(15) -0.0051(16) -0.0129(18)
C14 0.043(2) 0.034(2) 0.046(2) -0.0127(17) 0.0098(17) -0.0068(17)
C15 0.0200(16) 0.0338(18) 0.0278(16) -0.0075(14) -0.0080(13) 0.0008(14)
C16 0.0298(18) 0.0318(19) 0.0336(18) -0.0070(15) -0.0056(14) 0.0012(15)
C17 0.040(2) 0.032(2) 0.044(2) -0.0019(17) 0.0024(17) 0.0003(17)
C18 0.0316(19) 0.035(2) 0.042(2) -0.0102(16) -0.0044(16) 0.0010(16)
C19 0.034(2) 0.050(2) 0.0354(19) -0.0178(18) -0.0026(16) 0.0065(18)
C20 0.0266(18) 0.056(2) 0.0288(18) -0.0026(17) -0.0035(14) -0.0014(17)
C21 0.0220(17) 0.040(2) 0.0287(17) -0.0058(15) -0.0056(13) -0.0015(15)
C22 0.034(2) 0.045(2) 0.038(2) -0.0005(17) 0.0021(16) -0.0080(17)
C23 0.0270(17) 0.0318(18) 0.0282(17) -0.0003(14) -0.0056(13) -0.0106(15)
C24 0.033(2) 0.053(2) 0.0368(19) -0.0130(17) -0.0124(16) -0.0069(18)
C25 0.0336(19) 0.039(2) 0.0258(16) -0.0107(15) -0.0068(14) -0.0117(16)
C26 0.0293(18) 0.0308(18) 0.0245(16) -0.0086(14) 0.0023(13) -0.0121(15)
C27 0.047(2) 0.039(2) 0.0342(19) -0.0195(16) 0.0004(16) -0.0099(18)
C28 0.0291(17) 0.0212(16) 0.0247(16) -0.0107(13) 0.0008(13) -0.0025(14)
C29 0.038(2) 0.0235(17) 0.0329(18) -0.0082(14) 0.0045(15) -0.0041(15)
C30 0.043(2) 0.0303(19) 0.044(2) -0.0061(16) 0.0087(17) -0.0086(17)
C31 0.056(3) 0.0235(18) 0.0333(19) -0.0030(15) 0.0077(17) -0.0020(17)
C32 0.048(2) 0.0284(19) 0.039(2) -0.0050(16) -0.0031(17) 0.0098(17)
C33 0.037(2) 0.0324(19) 0.0358(19) -0.0090(16) -0.0031(15) 0.0021(16)
C34 0.0335(19) 0.0237(17) 0.0291(17) -0.0112(14) -0.0018(14) -0.0031(14)
C35 0.0272(18) 0.0312(19) 0.042(2) -0.0045(16) 0.0011(15) -0.0052(15)
C36 0.0313(18) 0.0208(16) 0.0307(17) -0.0069(13) -0.0095(14) -0.0032(14)
C37 0.036(2) 0.0246(17) 0.0366(19) -0.0017(15) -0.0070(15) -0.0054(15)
C38 0.044(2) 0.036(2) 0.037(2) 0.0029(16) -0.0019(17) -0.0074(17)
C39 0.049(2) 0.0294(19) 0.043(2) 0.0064(16) -0.0074(18) -0.0037(18)
C40 0.039(2) 0.0233(18) 0.059(2) 0.0025(17) -0.0177(18) -0.0009(16)
C41 0.036(2) 0.038(2) 0.050(2) -0.0099(18) -0.0101(17) 0.0032(17)
C42 0.041(2) 0.035(2) 0.0328(18) -0.0065(15) -0.0077(16) -0.0001(17)
C43 0.041(2) 0.071(3) 0.036(2) -0.001(2) -0.0069(17) 0.006(2)
C44 0.0264(17) 0.0279(17) 0.0245(16) -0.0068(13) -0.0018(13) -0.0066(14)
C45 0.042(2) 0.0279(18) 0.0389(19) -0.0103(15) -0.0116(16) -0.0055(16)
C46 0.0294(18) 0.0284(17) 0.0283(16) -0.0095(14) -0.0094(13) -0.0041(14)
C47 0.0246(16) 0.0284(17) 0.0239(16) -0.0010(13) -0.0063(13) -0.0065(14)
C48 0.0288(18) 0.037(2) 0.0386(19) -0.0072(16) -0.0097(15) -0.0068(16)
C49 0.0205(16) 0.0292(18) 0.0294(17) -0.0093(14) -0.0017(13) -0.0040(14)
C50 0.0226(17) 0.0316(19) 0.0392(19) -0.0045(15) -0.0048(14) -0.0028(15)
C51 0.038(2) 0.045(2) 0.044(2) 0.0016(18) -0.0070(17) 0.0089(18)
C52 0.0273(19) 0.0301(19) 0.057(2) -0.0081(17) -0.0104(17) -0.0026(16)
C53 0.0300(19) 0.037(2) 0.055(2) -0.0206(18) -0.0033(17) -0.0033(17)
C54 0.0289(19) 0.045(2) 0.0372(19) -0.0181(17) -0.0009(15) -0.0099(17)
C55 0.0220(16) 0.0362(19) 0.0299(17) -0.0123(15) -0.0034(13) -0.0077(15)
C56 0.0300(19) 0.044(2) 0.0316(18) -0.0018(16) 0.0007(15) -0.0049(16)
C57 0.0211(17) 0.048(2) 0.0372(19) -0.0036(17) -0.0029(14) -0.0031(16)
C58 0.035(2) 0.067(3) 0.073(3) 0.025(3) -0.003(2) -0.007(2)
C59 0.041(2) 0.050(2) 0.055(2) -0.005(2) -0.0191(19) -0.0017(19)
C60 0.035(2) 0.058(3) 0.039(2) -0.0125(19) -0.0086(16) 0.0145(19)
C61 0.049(3) 0.045(2) 0.062(3) -0.015(2) -0.020(2) 0.010(2)
C62 0.061(3) 0.103(4) 0.051(3) -0.020(3) 0.005(2) 0.033(3)
C63 0.0282(18) 0.0343(19) 0.0395(19) -0.0098(16) -0.0058(15) -0.0001(15)
C64 0.038(2) 0.049(2) 0.053(2) -0.0176(19) -0.0019(18) 0.0012(19)
C65 0.046(2) 0.035(2) 0.059(3) 0.0036(19) -0.0129(19) -0.0061(18)
C66 0.0283(18) 0.0353(19) 0.0373(19) -0.0056(16) -0.0039(15) -0.0041(16)
C67 0.033(2) 0.049(2) 0.058(2) -0.008(2) -0.0089(18) -0.0038(18)
C68 0.041(2) 0.043(2) 0.046(2) -0.0033(18) 0.0019(17) -0.0100(18)
C69 0.0328(18) 0.0329(18) 0.0184(15) -0.0037(13) -0.0054(13) -0.0100(15)
C70 0.037(2) 0.041(2) 0.0275(17) -0.0021(15) -0.0071(15) -0.0077(17)
C71 0.045(2) 0.044(2) 0.047(2) 0.0059(18) -0.0074(18) 0.0019(19)
C72 0.049(2) 0.034(2) 0.037(2) 0.0089(16) -0.0135(17) -0.0102(18)
C73 0.041(2) 0.044(2) 0.0345(19) 0.0037(17) 0.0004(16) -0.0157(18)
C74 0.042(2) 0.043(2) 0.0296(18) -0.0053(16) -0.0006(16) -0.0134(18)
C75 0.037(2) 0.0358(19) 0.0209(16) -0.0054(14) -0.0010(14) -0.0071(16)
C76 0.040(2) 0.044(2) 0.0317(19) -0.0069(16) 0.0005(16) -0.0034(18)
C77 0.0334(18) 0.0312(18) 0.0232(16) -0.0022(14) -0.0096(14) -0.0051(15)
C78 0.049(2) 0.040(2) 0.0273(17) -0.0040(15) -0.0112(16) -0.0134(18)
C79 0.040(2) 0.0354(19) 0.0283(17) 0.0002(15) -0.0137(15) -0.0167(16)
C80 0.0324(18) 0.0282(17) 0.0260(16) -0.0070(14) -0.0030(14) -0.0076(15)
C81 0.053(2) 0.0296(19) 0.0365(19) -0.0039(15) -0.0160(17) -0.0124(17)
C82 0.0379(19) 0.0223(16) 0.0285(17) -0.0042(13) -0.0106(14) -0.0050(15)
C83 0.050(2) 0.0256(18) 0.0340(19) -0.0060(15) -0.0084(16) 0.0002(17)
C84 0.054(2) 0.041(2) 0.0330(19) -0.0093(17) -0.0021(17) 0.0062(19)
C85 0.054(2) 0.030(2) 0.040(2) -0.0055(16) -0.0108(18) 0.0101(18)
C86 0.062(3) 0.029(2) 0.039(2) 0.0012(16) -0.0152(19) 0.0039(19)
C87 0.054(2) 0.037(2) 0.0277(18) 0.0030(16) -0.0084(17) -0.0122(19)
C88 0.039(2) 0.0332(19) 0.0284(17) -0.0014(15) -0.0066(15) -0.0090(16)
C89 0.039(2) 0.060(3) 0.034(2) 0.0008(18) -0.0005(17) -0.004(2)
C90 0.0302(18) 0.0317(18) 0.0224(16) 0.0017(14) -0.0062(13) -0.0079(15)
C91 0.0302(18) 0.0301(18) 0.0265(16) 0.0003(14) -0.0052(13) -0.0053(15)
C92 0.039(2) 0.0300(19) 0.0361(19) 0.0002(15) -0.0034(16) -0.0046(16)
C93 0.037(2) 0.0300(18) 0.0352(19) 0.0025(15) -0.0086(15) -0.0113(16)
C94 0.035(2) 0.039(2) 0.0337(18) 0.0068(16) -0.0035(15) -0.0134(17)
C95 0.0300(19) 0.045(2) 0.0296(18) 0.0022(16) -0.0001(14) -0.0076(17)
C96 0.0319(19) 0.0356(19) 0.0270(17) -0.0025(15) -0.0053(14) -0.0056(16)
C97 0.039(2) 0.038(2) 0.0352(19) -0.0035(16) 0.0003(16) -0.0025(17)
C98 0.0298(18) 0.0306(18) 0.0222(15) -0.0055(13) -0.0015(13) -0.0054(15)
C99 0.044(2) 0.043(2) 0.0304(18) -0.0011(16) -0.0124(16) -0.0163(18)
C100 0.0328(19) 0.0366(19) 0.0294(17) -0.0086(15) -0.0069(14) -0.0127(16)
C101 0.0338(19) 0.0286(18) 0.0266(16) -0.0086(14) 0.0022(14) -0.0128(15)
C102 0.048(2) 0.042(2) 0.038(2) 0.0003(17) -0.0036(17) -0.0238(19)
C103 0.0303(18) 0.0219(17) 0.0337(18) -0.0009(14) 0.0006(14) -0.0092(14)
C104 0.042(2) 0.0274(19) 0.043(2) 0.0004(16) 0.0048(17) -0.0059(17)
C105 0.056(3) 0.036(2) 0.048(2) -0.0087(18) 0.0138(19) -0.0079(19)
C106 0.050(2) 0.030(2) 0.061(3) 0.0016(19) 0.011(2) 0.0023(18)
C107 0.052(3) 0.033(2) 0.065(3) 0.017(2) -0.002(2) 0.006(2)
C108 0.046(2) 0.041(2) 0.035(2) 0.0106(17) -0.0053(17) -0.0124(19)
C109 0.0353(19) 0.0275(18) 0.0329(18) -0.0008(14) -0.0020(15) -0.0110(15)
C110 0.041(2) 0.038(2) 0.0270(17) -0.0019(15) 0.0005(15) -0.0054(17)

loop_
_atom_type_symbol
_atom_type_description
_atom_type_scat_dispersion_real
_atom_type_scat_dispersion_imag
_atom_type_scat_source
C C 0.0181 0.0091 'International Tables Vol C Tables 4.2.6.8 and 6.1.1.4'
H H 0.0000 0.0000 'International Tables Vol C Tables 4.2.6.8 and 6.1.1.4'
B B 0.0090 0.0039 'International Tables Vol C Tables 4.2.6.8 and 6.1.1.4'
N N 0.0311 0.0180 'International Tables Vol C Tables 4.2.6.8 and 6.1.1.4'
O O 0.0492 0.0322 'International Tables Vol C Tables 4.2.6.8 and 6.1.1.4'
Mg Mg 0.1719 0.1771 'International Tables Vol C Tables 4.2.6.8 and 6.1.1.4'

loop_
_geom_angle_atom_site_label_1
_geom_angle_atom_site_label_2
_geom_angle_atom_site_label_3
_geom_angle
O4 Mg1 O1 80.95(9)
O4 Mg1 O5 77.79(9)
O1 Mg1 O5 158.69(10)
O4 Mg1 N1 136.23(11)
O1 Mg1 N1 102.32(10)
O5 Mg1 N1 92.10(9)
O4 Mg1 N2 131.34(10)
O1 Mg1 N2 109.35(10)
O5 Mg1 N2 86.14(10)
N1 Mg1 N2 89.36(11)
B1 O1 Mg1 151.8(2)
B1 O1 Mg2 111.6(2)
Mg1 O1 Mg2 96.68(10)
C44 N1 C36 116.7(3)
C44 N1 Mg1 112.5(2)
C36 N1 Mg1 130.05(19)
O2 C1 C3 114.6(4)
O2 C1 C4 114.0(9)
O2 C1 C6 104.3(3)
C3 C1 C6 116.6(4)
C4 C1 C6 140.4(9)
O2 C1 C5 79.9(14)
C4 C1 C5 106.2(8)
C6 C1 C5 89.9(12)
O2 C1 C2 104.7(3)
C3 C1 C2 107.5(4)
C6 C1 C2 108.4(4)
O1 B1 O2 128.3(3)
O1 B1 O3 120.5(3)
O2 B1 O3 111.2(3)
C1 C4 H4A 109.5
C1 C4 H4B 109.5
H4A C4 H4B 109.5
C1 C4 H4C 109.5
H4A C4 H4C 109.5
H4B C4 H4C 109.5
C1 C5 H5A 109.5
C1 C5 H5B 109.5
H5A C5 H5B 109.5
C1 C5 H5C 109.5
H5A C5 H5C 109.5
H5B C5 H5C 109.5
O4 Mg2 O1 82.37(9)
O4 Mg2 N3 120.35(11)
O1 Mg2 N3 119.55(11)
O4 Mg2 N4 124.95(11)
O1 Mg2 N4 121.15(11)
N3 Mg2 N4 91.95(11)
B1 O2 C1 108.5(3)
C47 N2 C49 117.2(3)
C47 N2 Mg1 112.7(2)
C49 N2 Mg1 129.7(2)
C1 C2 H2A 109.5
C1 C2 H2B 109.5
H2A C2 H2B 109.5
C1 C2 H2C 109.5
H2A C2 H2C 109.5
H2B C2 H2C 109.5
O5 B2 C46 106.0(2)
O5 B2 H2D 110.5
C46 B2 H2D 110.5
O5 B2 H2E 110.5
C46 B2 H2E 110.5
H2D B2 H2E 108.7
O9 Mg3 O6 82.59(10)
O9 Mg3 N5 122.47(11)
O6 Mg3 N5 119.83(11)
O9 Mg3 N6 125.60(11)
O6 Mg3 N6 118.05(11)
N5 Mg3 N6 91.67(11)
B1 O3 C6 109.2(3)
C23 N3 C15 118.3(3)
C23 N3 Mg2 120.3(2)
C15 N3 Mg2 121.2(2)
C1 C3 H3A 109.5
C1 C3 H3B 109.5
H3A C3 H3B 109.5
C1 C3 H3C 109.5
H3A C3 H3C 109.5
H3B C3 H3C 109.5
O6 B3 O8 126.9(3)
O6 B3 O7 121.5(3)
O8 B3 O7 111.6(3)
O6 Mg4 O9 80.78(9)
O6 Mg4 O10 157.66(10)
O9 Mg4 O10 77.11(10)
O6 Mg4 N7 101.11(10)
O9 Mg4 N7 134.80(11)
O10 Mg4 N7 92.32(10)
O6 Mg4 N8 110.93(11)
O9 Mg4 N8 133.55(11)
O10 Mg4 N8 86.98(10)
N7 Mg4 N8 88.51(10)
C9 O4 Mg2 137.60(19)
C9 O4 Mg1 117.98(18)
Mg2 O4 Mg1 99.91(10)
C26 N4 C28 119.7(3)
C26 N4 Mg2 120.0(2)
C28 N4 Mg2 120.25(19)
O10 B4 C79 105.9(3)
O10 B4 H4D 110.6
C79 B4 H4D 110.6
O10 B4 H4E 110.6
C79 B4 H4E 110.6
H4D B4 H4E 108.7
C12 O5 B2 121.0(2)
C12 O5 Mg1 117.71(17)
B2 O5 Mg1 120.50(19)
C101 N5 C103 119.2(3)
C101 N5 Mg3 120.0(2)
C103 N5 Mg3 120.8(2)
B3 O6 Mg4 147.6(2)
B3 O6 Mg3 114.9(2)
Mg4 O6 Mg3 97.44(10)
C98 N6 C90 118.1(3)
C98 N6 Mg3 120.1(2)
C90 N6 Mg3 121.4(2)
O3 C6 C7 106.7(3)
O3 C6 C8 107.3(3)
C7 C6 C8 105.7(4)
O3 C6 C1 104.1(3)
C7 C6 C1 115.7(4)
C8 C6 C1 116.6(4)
B3 O7 C57 107.7(3)
C80 N7 C82 117.1(3)
C80 N7 Mg4 112.0(2)
C82 N7 Mg4 130.1(2)
C6 C7 H7A 109.5
C6 C7 H7B 109.5
H7A C7 H7B 109.5
C6 C7 H7C 109.5
H7A C7 H7C 109.5
H7B C7 H7C 109.5
B3 O8 C60 108.1(3)
C77 N8 C69 117.2(3)
C77 N8 Mg4 112.8(2)
C69 N8 Mg4 129.5(2)
C6 C8 H8A 109.5
C6 C8 H8B 109.5
H8A C8 H8B 109.5
C6 C8 H8C 109.5
H8A C8 H8C 109.5
H8B C8 H8C 109.5
C63 O9 Mg3 139.2(2)
C63 O9 Mg4 117.84(19)
Mg3 O9 Mg4 99.14(11)
O4 C9 C11 108.1(3)
O4 C9 C10 108.8(3)
C11 C9 C10 109.0(3)
O4 C9 C12 107.5(2)
C11 C9 C12 111.6(3)
C10 C9 C12 111.6(3)
C66 O10 B4 120.5(3)
C66 O10 Mg4 118.40(19)
B4 O10 Mg4 120.3(2)
C9 C10 H10A 109.5
C9 C10 H10B 109.5
H10A C10 H10B 109.5
C9 C10 H10C 109.5
H10A C10 H10C 109.5
H10B C10 H10C 109.5
C9 C11 H11A 109.5
C9 C11 H11B 109.5
H11A C11 H11B 109.5
C9 C11 H11C 109.5
H11A C11 H11C 109.5
H11B C11 H11C 109.5
O5 C12 C14 108.9(3)
O5 C12 C13 110.0(3)
C14 C12 C13 108.7(3)
O5 C12 C9 105.1(2)
C14 C12 C9 111.8(3)
C13 C12 C9 112.2(3)
C12 C13 H13A 109.5
C12 C13 H13B 109.5
H13A C13 H13B 109.5
C12 C13 H13C 109.5
H13A C13 H13C 109.5
H13B C13 H13C 109.5
C12 C14 H14A 109.5
C12 C14 H14B 109.5
H14A C14 H14B 109.5
C12 C14 H14C 109.5
H14A C14 H14C 109.5
H14B C14 H14C 109.5
C16 C15 C21 120.9(3)
C16 C15 N3 119.3(3)
C21 C15 N3 119.7(3)
C18 C16 C15 118.7(3)
C18 C16 C17 120.3(3)
C15 C16 C17 121.0(3)
C16 C17 H17A 109.5
C16 C17 H17B 109.5
H17A C17 H17B 109.5
C16 C17 H17C 109.5
H17A C17 H17C 109.5
H17B C17 H17C 109.5
C19 C18 C16 121.0(3)
C19 C18 H18 119.5
C16 C18 H18 119.5
C18 C19 C20 119.5(3)
C18 C19 H19 120.2
C20 C19 H19 120.2
C19 C20 C21 121.7(3)
C19 C20 H20 119.1
C21 C20 H20 119.1
C20 C21 C15 118.2(3)
C20 C21 C22 120.9(3)
C15 C21 C22 121.0(3)
C21 C22 H22A 109.5
C21 C22 H22B 109.5
H22A C22 H22B 109.5
C21 C22 H22C 109.5
H22A C22 H22C 109.5
H22B C22 H22C 109.5
N3 C23 C25 123.9(3)
N3 C23 C24 118.5(3)
C25 C23 C24 117.6(3)
C23 C24 H24A 109.5
C23 C24 H24B 109.5
H24A C24 H24B 109.5
C23 C24 H24C 109.5
H24A C24 H24C 109.5
H24B C24 H24C 109.5
C23 C25 C26 129.5(3)
C23 C25 H25 115.3
C26 C25 H25 115.3
N4 C26 C25 123.6(3)
N4 C26 C27 119.3(3)
C25 C26 C27 117.1(3)
C26 C27 H27A 109.5
C26 C27 H27B 109.5
H27A C27 H27B 109.5
C26 C27 H27C 109.5
H27A C27 H27C 109.5
H27B C27 H27C 109.5
C34 C28 C29 120.2(3)
C34 C28 N4 119.8(3)
C29 C28 N4 119.8(3)
C31 C29 C28 118.9(3)
C31 C29 C30 120.5(3)
C28 C29 C30 120.6(3)
C29 C30 H30A 109.5
C29 C30 H30B 109.5
H30A C30 H30B 109.5
C29 C30 H30C 109.5
H30A C30 H30C 109.5
H30B C30 H30C 109.5
C32 C31 C29 121.7(3)
C32 C31 H31 119.1
C29 C31 H31 119.1
C31 C32 C33 119.4(3)
C31 C32 H32 120.3
C33 C32 H32 120.3
C32 C33 C34 120.5(3)
C32 C33 H33 119.8
C34 C33 H33 119.8
C33 C34 C28 119.3(3)
C33 C34 C35 119.5(3)
C28 C34 C35 121.2(3)
C34 C35 H35A 109.5
C34 C35 H35B 109.5
H35A C35 H35B 109.5
C34 C35 H35C 109.5
H35A C35 H35C 109.5
H35B C35 H35C 109.5
C37 C36 C42 120.4(3)
C37 C36 N1 120.6(3)
C42 C36 N1 119.0(3)
C36 C37 C39 118.6(3)
C36 C37 C38 121.9(3)
C39 C37 C38 119.5(3)
C37 C38 H38A 109.5
C37 C38 H38B 109.5
H38A C38 H38B 109.5
C37 C38 H38C 109.5
H38A C38 H38C 109.5
H38B C38 H38C 109.5
C40 C39 C37 121.0(3)
C40 C39 H39 119.5
C37 C39 H39 119.5
C39 C40 C41 120.4(3)
C39 C40 H40 119.8
C41 C40 H40 119.8
C40 C41 C42 120.8(4)
C40 C41 H41 119.6
C42 C41 H41 119.6
C41 C42 C36 118.8(3)
C41 C42 C43 120.4(3)
C36 C42 C43 120.9(3)
C42 C43 H43A 109.5
C42 C43 H43B 109.5
H43A C43 H43B 109.5
C42 C43 H43C 109.5
H43A C43 H43C 109.5
H43B C43 H43C 109.5
N1 C44 C46 122.1(3)
N1 C44 C45 123.0(3)
C46 C44 C45 114.8(3)
C44 C45 H45A 109.5
C44 C45 H45B 109.5
H45A C45 H45B 109.5
C44 C45 H45C 109.5
H45A C45 H45C 109.5
H45B C45 H45C 109.5
C44 C46 C47 118.6(3)
C44 C46 B2 110.2(3)
C47 C46 B2 107.9(3)
C44 C46 H46 106.5
C47 C46 H46 106.5
B2 C46 H46 106.5
N2 C47 C46 121.5(3)
N2 C47 C48 123.2(3)
C46 C47 C48 115.2(3)
C47 C48 H48A 109.5
C47 C48 H48B 109.5
H48A C48 H48B 109.5
C47 C48 H48C 109.5
H48A C48 H48C 109.5
H48B C48 H48C 109.5
C50 C49 C55 121.2(3)
C50 C49 N2 121.1(3)
C55 C49 N2 117.7(3)
C49 C50 C52 117.7(3)
C49 C50 C51 123.2(3)
C52 C50 C51 118.9(3)
C50 C51 H51A 109.5
C50 C51 H51B 109.5
H51A C51 H51B 109.5
C50 C51 H51C 109.5
H51A C51 H51C 109.5
H51B C51 H51C 109.5
C53 C52 C50 120.9(3)
C53 C52 H52 119.6
C50 C52 H52 119.6
C52 C53 C54 120.6(3)
C52 C53 H53 119.7
C54 C53 H53 119.7
C53 C54 C55 120.6(3)
C53 C54 H54 119.7
C55 C54 H54 119.7
C54 C55 C49 118.9(3)
C54 C55 C56 120.9(3)
C49 C55 C56 120.1(3)
C55 C56 H56A 109.5
C55 C56 H56B 109.5
H56A C56 H56B 109.5
C55 C56 H56C 109.5
H56A C56 H56C 109.5
H56B C56 H56C 109.5
O7 C57 C59 109.1(3)
O7 C57 C58 105.8(3)
C59 C57 C58 110.0(3)
O7 C57 C60 102.5(3)
C59 C57 C60 115.2(3)
C58 C57 C60 113.4(3)
C57 C58 H58A 109.5
C57 C58 H58B 109.5
H58A C58 H58B 109.5
C57 C58 H58C 109.5
H58A C58 H58C 109.5
H58B C58 H58C 109.5
C57 C59 H59A 109.5
C57 C59 H59B 109.5
H59A C59 H59B 109.5
C57 C59 H59C 109.5
H59A C59 H59C 109.5
H59B C59 H59C 109.5
O8 C60 C62 108.9(3)
O8 C60 C61 106.2(3)
C62 C60 C61 110.7(4)
O8 C60 C57 101.9(3)
C62 C60 C57 114.9(4)
C61 C60 C57 113.4(3)
C60 C61 H61A 109.5
C60 C61 H61B 109.5
H61A C61 H61B 109.5
C60 C61 H61C 109.5
H61A C61 H61C 109.5
H61B C61 H61C 109.5
C60 C62 H62A 109.5
C60 C62 H62B 109.5
H62A C62 H62B 109.5
C60 C62 H62C 109.5
H62A C62 H62C 109.5
H62B C62 H62C 109.5
O9 C63 C65 108.6(3)
O9 C63 C64 109.2(3)
C65 C63 C64 108.4(3)
O9 C63 C66 107.6(3)
C65 C63 C66 111.5(3)
C64 C63 C66 111.5(3)
C63 C64 H64A 109.5
C63 C64 H64B 109.5
H64A C64 H64B 109.5
C63 C64 H64C 109.5
H64A C64 H64C 109.5
H64B C64 H64C 109.5
C63 C65 H65A 109.5
C63 C65 H65B 109.5
H65A C65 H65B 109.5
C63 C65 H65C 109.5
H65A C65 H65C 109.5
H65B C65 H65C 109.5
O10 C66 C67 110.0(3)
O10 C66 C68 109.0(3)
C67 C66 C68 108.5(3)
O10 C66 C63 105.3(3)
C67 C66 C63 112.6(3)
C68 C66 C63 111.5(3)
C66 C67 H67A 109.5
C66 C67 H67B 109.5
H67A C67 H67B 109.5
C66 C67 H67C 109.5
H67A C67 H67C 109.5
H67B C67 H67C 109.5
C66 C68 H68A 109.5
C66 C68 H68B 109.5
H68A C68 H68B 109.5
C66 C68 H68C 109.5
H68A C68 H68C 109.5
H68B C68 H68C 109.5
C70 C69 C75 121.1(3)
C70 C69 N8 120.9(3)
C75 C69 N8 118.0(3)
C69 C70 C72 118.3(3)
C69 C70 C71 122.3(3)
C72 C70 C71 119.1(3)
C70 C71 H71A 109.5
C70 C71 H71B 109.5
H71A C71 H71B 109.5
C70 C71 H71C 109.5
H71A C71 H71C 109.5
H71B C71 H71C 109.5
C73 C72 C70 121.1(4)
C73 C72 H72 119.5
C70 C72 H72 119.5
C72 C73 C74 119.9(3)
C72 C73 H73 120.1
C74 C73 H73 120.1
C73 C74 C75 121.0(4)
C73 C74 H74 119.5
C75 C74 H74 119.5
C74 C75 C69 118.5(3)
C74 C75 C76 120.6(3)
C69 C75 C76 120.9(3)
C75 C76 H76A 109.5
C75 C76 H76B 109.5
H76A C76 H76B 109.5
C75 C76 H76C 109.5
H76A C76 H76C 109.5
H76B C76 H76C 109.5
N8 C77 C79 121.1(3)
N8 C77 C78 123.7(3)
C79 C77 C78 115.1(3)
C77 C78 H78A 109.5
C77 C78 H78B 109.5
H78A C78 H78B 109.5
C77 C78 H78C 109.5
H78A C78 H78C 109.5
H78B C78 H78C 109.5
C80 C79 C77 119.4(3)
C80 C79 B4 109.9(3)
C77 C79 B4 107.6(3)
C80 C79 H79 106.4
C77 C79 H79 106.4
B4 C79 H79 106.4
N7 C80 C79 122.5(3)
N7 C80 C81 123.0(3)
C79 C80 C81 114.5(3)
C80 C81 H81A 109.5
C80 C81 H81B 109.5
H81A C81 H81B 109.5
C80 C81 H81C 109.5
H81A C81 H81C 109.5
H81B C81 H81C 109.5
C83 C82 C88 120.8(3)
C83 C82 N7 120.4(3)
C88 C82 N7 118.8(3)
C82 C83 C85 118.4(3)
C82 C83 C84 121.9(3)
C85 C83 C84 119.7(3)
C83 C84 H84A 109.5
C83 C84 H84B 109.5
H84A C84 H84B 109.5
C83 C84 H84C 109.5
H84A C84 H84C 109.5
H84B C84 H84C 109.5
C86 C85 C83 121.7(4)
C86 C85 H85 119.1
C83 C85 H85 119.1
C85 C86 C87 119.5(3)
C85 C86 H86 120.2
C87 C86 H86 120.2
C86 C87 C88 121.3(3)
C86 C87 H87 119.3
C88 C87 H87 119.3
C87 C88 C82 118.2(3)
C87 C88 C89 120.9(3)
C82 C88 C89 120.9(3)
C88 C89 H89A 109.5
C88 C89 H89B 109.5
H89A C89 H89B 109.5
C88 C89 H89C 109.5
H89A C89 H89C 109.5
H89B C89 H89C 109.5
C96 C90 C91 120.7(3)
C96 C90 N6 119.1(3)
C91 C90 N6 120.1(3)
C93 C91 C90 118.4(3)
C93 C91 C92 121.2(3)
C90 C91 C92 120.4(3)
C91 C92 H92A 109.5
C91 C92 H92B 109.5
H92A C92 H92B 109.5
C91 C92 H92C 109.5
H92A C92 H92C 109.5
H92B C92 H92C 109.5
C94 C93 C91 121.7(3)
C94 C93 H93 119.2
C91 C93 H93 119.2
C95 C94 C93 119.3(3)
C95 C94 H94 120.4
C93 C94 H94 120.4
C94 C95 C96 121.4(3)
C94 C95 H95 119.3
C96 C95 H95 119.3
C90 C96 C95 118.5(3)
C90 C96 C97 121.2(3)
C95 C96 C97 120.4(3)
C96 C97 H97A 109.5
C96 C97 H97B 109.5
H97A C97 H97B 109.5
C96 C97 H97C 109.5
H97A C97 H97C 109.5
H97B C97 H97C 109.5
N6 C98 C100 124.1(3)
N6 C98 C99 119.2(3)
C100 C98 C99 116.7(3)
C98 C99 H99A 109.5
C98 C99 H99B 109.5
H99A C99 H99B 109.5
C98 C99 H99C 109.5
H99A C99 H99C 109.5
H99B C99 H99C 109.5
C101 C100 C98 128.9(3)
C101 C100 H100 115.5
C98 C100 H100 115.5
N5 C101 C100 124.1(3)
N5 C101 C102 118.9(3)
C100 C101 C102 116.9(3)
C101 C102 H10D 109.5
C101 C102 H10E 109.5
H10D C102 H10E 109.5
C101 C102 H10F 109.5
H10D C102 H10F 109.5
H10E C102 H10F 109.5
C104 C103 C109 120.6(3)
C104 C103 N5 119.6(3)
C109 C103 N5 119.6(3)
C106 C104 C103 119.1(4)
C106 C104 C105 119.9(4)
C103 C104 C105 121.0(3)
C104 C105 H10G 109.5
C104 C105 H10H 109.5
H10G C105 H10H 109.5
C104 C105 H10I 109.5
H10G C105 H10I 109.5
H10H C105 H10I 109.5
C104 C106 C107 121.0(4)
C104 C106 H106 119.5
C107 C106 H106 119.5
C106 C107 C108 120.2(4)
C106 C107 H107 119.9
C108 C107 H107 119.9
C107 C108 C109 120.3(4)
C107 C108 H108 119.8
C109 C108 H108 119.8
C108 C109 C103 118.8(3)
C108 C109 C110 120.2(3)
C103 C109 C110 121.1(3)
C109 C110 H11D 109.5
C109 C110 H11E 109.5
H11D C110 H11E 109.5
C109 C110 H11F 109.5
H11D C110 H11F 109.5
H11E C110 H11F 109.5

loop_
_geom_bond_atom_site_label_1
_geom_bond_atom_site_label_2
_geom_bond_distance
Mg1 O4 1.993(2)
Mg1 O1 2.004(2)
Mg1 O5 2.065(2)
Mg1 N1 2.157(3)
Mg1 N2 2.181(3)
O1 B1 1.332(4)
O1 Mg2 2.012(2)
N1 C44 1.295(4)
N1 C36 1.445(4)
C1 O2 1.444(5)
C1 C3 1.493(5)
C1 C4 1.502(8)
C1 C6 1.534(6)
C1 C5 1.570(8)
C1 C2 1.581(5)
B1 O2 1.375(4)
B1 O3 1.380(4)
C4 H4A 0.9800
C4 H4B 0.9800
C4 H4C 0.9800
C5 H5A 0.9800
C5 H5B 0.9800
C5 H5C 0.9800
Mg2 O4 1.926(2)
Mg2 N3 2.042(3)
Mg2 N4 2.057(3)
N2 C47 1.300(4)
N2 C49 1.446(4)
C2 H2A 0.9800
C2 H2B 0.9800
C2 H2C 0.9800
B2 O5 1.496(4)
B2 C46 1.690(5)
B2 H2D 0.9900
B2 H2E 0.9900
Mg3 O9 1.934(2)
Mg3 O6 1.999(2)
Mg3 N5 2.046(3)
Mg3 N6 2.053(3)
O3 C6 1.436(4)
N3 C23 1.337(4)
N3 C15 1.428(4)
C3 H3A 0.9800
C3 H3B 0.9800
C3 H3C 0.9800
B3 O6 1.334(4)
B3 O8 1.371(4)
B3 O7 1.385(4)
Mg4 O6 1.997(2)
Mg4 O9 2.009(2)
Mg4 O10 2.068(2)
Mg4 N7 2.155(3)
Mg4 N8 2.186(3)
O4 C9 1.418(4)
N4 C26 1.332(4)
N4 C28 1.426(4)
B4 O10 1.502(5)
B4 C79 1.701(6)
B4 H4D 0.9900
B4 H4E 0.9900
O5 C12 1.452(4)
N5 C101 1.336(4)
N5 C103 1.428(4)
N6 C98 1.327(4)
N6 C90 1.431(4)
C6 C7 1.516(6)
C6 C8 1.529(6)
O7 C57 1.449(4)
N7 C80 1.294(4)
N7 C82 1.448(4)
C7 H7A 0.9800
C7 H7B 0.9800
C7 H7C 0.9800
O8 C60 1.460(4)
N8 C77 1.305(4)
N8 C69 1.454(4)
C8 H8A 0.9800
C8 H8B 0.9800
C8 H8C 0.9800
O9 C63 1.419(4)
C9 C11 1.515(5)
C9 C10 1.529(5)
C9 C12 1.578(4)
O10 C66 1.445(4)
C10 H10A 0.9800
C10 H10B 0.9800
C10 H10C 0.9800
C11 H11A 0.9800
C11 H11B 0.9800
C11 H11C 0.9800
C12 C14 1.524(5)
C12 C13 1.527(5)
C13 H13A 0.9800
C13 H13B 0.9800
C13 H13C 0.9800
C14 H14A 0.9800
C14 H14B 0.9800
C14 H14C 0.9800
C15 C16 1.402(5)
C15 C21 1.403(5)
C16 C18 1.397(5)
C16 C17 1.491(5)
C17 H17A 0.9800
C17 H17B 0.9800
C17 H17C 0.9800
C18 C19 1.378(5)
C18 H18 0.9500
C19 C20 1.382(6)
C19 H19 0.9500
C20 C21 1.392(5)
C20 H20 0.9500
C21 C22 1.497(5)
C22 H22A 0.9800
C22 H22B 0.9800
C22 H22C 0.9800
C23 C25 1.397(5)
C23 C24 1.509(5)
C24 H24A 0.9800
C24 H24B 0.9800
C24 H24C 0.9800
C25 C26 1.407(5)
C25 H25 0.9500
C26 C27 1.502(5)
C27 H27A 0.9800
C27 H27B 0.9800
C27 H27C 0.9800
C28 C34 1.399(5)
C28 C29 1.405(5)
C29 C31 1.384(5)
C29 C30 1.515(5)
C30 H30A 0.9800
C30 H30B 0.9800
C30 H30C 0.9800
C31 C32 1.376(6)
C31 H31 0.9500
C32 C33 1.393(5)
C32 H32 0.9500
C33 C34 1.395(5)
C33 H33 0.9500
C34 C35 1.511(5)
C35 H35A 0.9800
C35 H35B 0.9800
C35 H35C 0.9800
C36 C37 1.393(5)
C36 C42 1.404(5)
C37 C39 1.400(5)
C37 C38 1.504(5)
C38 H38A 0.9800
C38 H38B 0.9800
C38 H38C 0.9800
C39 C40 1.365(6)
C39 H39 0.9500
C40 C41 1.369(6)
C40 H40 0.9500
C41 C42 1.394(5)
C41 H41 0.9500
C42 C43 1.506(5)
C43 H43A 0.9800
C43 H43B 0.9800
C43 H43C 0.9800
C44 C46 1.487(5)
C44 C45 1.503(5)
C45 H45A 0.9800
C45 H45B 0.9800
C45 H45C 0.9800
C46 C47 1.493(5)
C46 H46 1.0000
C47 C48 1.502(4)
C48 H48A 0.9800
C48 H48B 0.9800
C48 H48C 0.9800
C49 C50 1.389(5)
C49 C55 1.403(5)
C50 C52 1.410(5)
C50 C51 1.499(5)
C51 H51A 0.9800
C51 H51B 0.9800
C51 H51C 0.9800
C52 C53 1.367(5)
C52 H52 0.9500
C53 C54 1.373(5)
C53 H53 0.9500
C54 C55 1.382(5)
C54 H54 0.9500
C55 C56 1.500(5)
C56 H56A 0.9800
C56 H56B 0.9800
C56 H56C 0.9800
C57 C59 1.514(5)
C57 C58 1.531(6)
C57 C60 1.560(6)
C58 H58A 0.9800
C58 H58B 0.9800
C58 H58C 0.9800
C59 H59A 0.9800
C59 H59B 0.9800
C59 H59C 0.9800
C60 C62 1.505(6)
C60 C61 1.528(6)
C61 H61A 0.9800
C61 H61B 0.9800
C61 H61C 0.9800
C62 H62A 0.9800
C62 H62B 0.9800
C62 H62C 0.9800
C63 C65 1.524(5)
C63 C64 1.531(5)
C63 C66 1.570(5)
C64 H64A 0.9800
C64 H64B 0.9800
C64 H64C 0.9800
C65 H65A 0.9800
C65 H65B 0.9800
C65 H65C 0.9800
C66 C67 1.523(5)
C66 C68 1.528(5)
C67 H67A 0.9800
C67 H67B 0.9800
C67 H67C 0.9800
C68 H68A 0.9800
C68 H68B 0.9800
C68 H68C 0.9800
C69 C70 1.388(5)
C69 C75 1.403(5)
C70 C72 1.403(5)
C70 C71 1.516(5)
C71 H71A 0.9800
C71 H71B 0.9800
C71 H71C 0.9800
C72 C73 1.370(6)
C72 H72 0.9500
C73 C74 1.381(5)
C73 H73 0.9500
C74 C75 1.388(5)
C74 H74 0.9500
C75 C76 1.498(5)
C76 H76A 0.9800
C76 H76B 0.9800
C76 H76C 0.9800
C77 C79 1.487(5)
C77 C78 1.505(4)
C78 H78A 0.9800
C78 H78B 0.9800
C78 H78C 0.9800
C79 C80 1.479(5)
C79 H79 1.0000
C80 C81 1.507(5)
C81 H81A 0.9800
C81 H81B 0.9800
C81 H81C 0.9800
C82 C83 1.389(5)
C82 C88 1.411(5)
C83 C85 1.394(5)
C83 C84 1.501(5)
C84 H84A 0.9800
C84 H84B 0.9800
C84 H84C 0.9800
C85 C86 1.370(5)
C85 H85 0.9500
C86 C87 1.376(6)
C86 H86 0.9500
C87 C88 1.393(5)
C87 H87 0.9500
C88 C89 1.493(5)
C89 H89A 0.9800
C89 H89B 0.9800
C89 H89C 0.9800
C90 C96 1.405(5)
C90 C91 1.410(5)
C91 C93 1.393(5)
C91 C92 1.495(5)
C92 H92A 0.9800
C92 H92B 0.9800
C92 H92C 0.9800
C93 C94 1.390(5)
C93 H93 0.9500
C94 C95 1.377(5)
C94 H94 0.9500
C95 C96 1.406(5)
C95 H95 0.9500
C96 C97 1.498(5)
C97 H97A 0.9800
C97 H97B 0.9800
C97 H97C 0.9800
C98 C100 1.401(5)
C98 C99 1.513(4)
C99 H99A 0.9800
C99 H99B 0.9800
C99 H99C 0.9800
C100 C101 1.395(5)
C100 H100 0.9500
C101 C102 1.510(5)
C102 H10D 0.9800
C102 H10E 0.9800
C102 H10F 0.9800
C103 C104 1.396(5)
C103 C109 1.411(5)
C104 C106 1.376(6)
C104 C105 1.514(5)
C105 H10G 0.9800
C105 H10H 0.9800
C105 H10I 0.9800
C106 C107 1.384(6)
C106 H106 0.9500
C107 C108 1.385(6)
C107 H107 0.9500
C108 C109 1.389(5)
C108 H108 0.9500
C109 C110 1.503(5)
C110 H11D 0.9800
C110 H11E 0.9800
C110 H11F 0.9800
